data_1537727
loop_
_publ_author_name
'Banys, J.'
'Guseinov, G.'
'Wondre, F.R.'

_publ_section_title
;
 Powder diffraction study of Tl Ga Te2, Tl In Te2 and Tl In Se2
;
_journal_name_full 'Materials Letters'
_journal_page_first 269
_journal_page_last 274
_journal_volume 9
_journal_year 1990
_chemical_formula_sum 'In Se2 Tl'
_space_group_IT_number 140
_symmetry_space_group_name_Hall '-I 4 2c'
_symmetry_space_group_name_H-M 'I 4/m c m'
_cell_angle_alpha 90
_cell_angle_beta 90
_cell_angle_gamma 90
_cell_formula_units_Z 4
_cell_length_a 8.064
_cell_length_b 8.064
_cell_length_c 6.833
_cell_volume 444.337
_citation_journal_id_ASTM MLETDJ
_cod_data_source_file Banys_MLETDJ_1990_281.cif
_cod_data_source_block In1Se2Tl1
_cod_original_formula_sum 'In1 Se2 Tl1'
_cod_database_code 1537727

loop_
_symmetry_equiv_pos_as_xyz
x,y,z
-y,x,z
-x,-y,z
y,-x,z
x,-y,-z+1/2
y,x,-z+1/2
-x,y,-z+1/2
-y,-x,-z+1/2
-x,-y,-z
y,-x,-z
x,y,-z
-y,x,-z
-x,y,z-1/2
-y,-x,z-1/2
x,-y,z-1/2
y,x,z-1/2
x+1/2,y+1/2,z+1/2
-y+1/2,x+1/2,z+1/2
-x+1/2,-y+1/2,z+1/2
y+1/2,-x+1/2,z+1/2
x+1/2,-y+1/2,-z+1
y+1/2,x+1/2,-z+1
-x+1/2,y+1/2,-z+1
-y+1/2,-x+1/2,-z+1
-x+1/2,-y+1/2,-z+1/2
y+1/2,-x+1/2,-z+1/2
x+1/2,y+1/2,-z+1/2
-y+1/2,x+1/2,-z+1/2
-x+1/2,y+1/2,z
-y+1/2,-x+1/2,z
x+1/2,-y+1/2,z
y+1/2,x+1/2,z

loop_
_atom_site_label
_atom_site_type_symbol
_atom_site_fract_x
_atom_site_fract_y
_atom_site_fract_z
_atom_site_occupancy
_atom_site_U_iso_or_equiv
In1 In 0 0.5 0.25 1 0.0
Se1 Se 0.174 0.674 0 1 0.0
Tl1 Tl 0 0 0.25 1 0.0
